data_9014525
loop_
_publ_author_name
'Nagashima, M.'
'Armbruster, T.'
'Akasaka, M.'
'Minakawa, T.'

_publ_section_title
;
 Crystal chemistry of Mn2+-, Sr-rich and REE-bearing piemontite from the
 Kamisugai mine in the Sambagawa metamorphic belt, Shikoku, Japan
;
_journal_name_full 'Journal of Mineralogical and Petrological Sciences'
_journal_page_first 142
_journal_page_last 150
_journal_paper_doi 10.2465/jmps.090709
_journal_volume 105
_journal_year 2010
_chemical_compound_source 'Kamisugai mine, Sambagawa metamorphic belt, Shikoku, Japan'
_chemical_formula_sum 'Al1.83 Ca1.3 Ce0.05 Fe1.11 H0.87 La0.03 Mn1.13 Nd0.02 O12.87 Si3 Sr0.19'
_chemical_name_mineral Piemontite
_space_group_IT_number 11
_symmetry_space_group_name_Hall '-P 2yb'
_symmetry_space_group_name_H-M 'P 1 21/m 1'
_cell_angle_alpha 90
_cell_angle_beta 114.719
_cell_angle_gamma 90
_cell_length_a 8.8673
_cell_length_b 5.6747
_cell_length_c 10.1594
_cell_formula_units_Z 2
_cell_volume 464.371
_database_code_amcsd 0018299
_exptl_crystal_density_diffrn 3.914
_cod_original_formula_sum 'Ca1.3 Mn1.13 Sr.19 La.03 Ce.05 Nd.02 Al1.83 Fe1.11 Si3 O12.87 H.87'
_cod_database_code 9014525

loop_
_space_group_symop_operation_xyz
x,y,z
x,1/2-y,z
-x,1/2+y,-z
-x,-y,-z

loop_
_atom_site_aniso_label
_atom_site_aniso_U_11
_atom_site_aniso_U_22
_atom_site_aniso_U_33
_atom_site_aniso_U_12
_atom_site_aniso_U_13
_atom_site_aniso_U_23
CaAl 0.02120 0.01280 0.01710 0.00000 0.01190 0.00000
MnAl 0.02120 0.01280 0.01710 0.00000 0.01190 0.00000
CaA2 0.00690 0.01240 0.00560 0.00000 0.00150 0.00000
SrA2 0.00690 0.01240 0.00560 0.00000 0.00150 0.00000
LaA2 0.00690 0.01240 0.00560 0.00000 0.00150 0.00000
CeA2 0.00690 0.01240 0.00560 0.00000 0.00150 0.00000
NdA2 0.00690 0.01240 0.00560 0.00000 0.00150 0.00000
AlMl 0.00900 0.00560 0.01030 -0.00050 0.00330 0.00040
MnMl 0.00900 0.00560 0.01030 -0.00050 0.00330 0.00040
FeMl 0.00900 0.00560 0.01030 -0.00050 0.00330 0.00040
AlM2 0.00860 0.00620 0.01190 -0.00020 0.00450 -0.00070
AlM3 0.00870 0.00820 0.00960 0.00000 0.00150 0.00000
MnM3 0.00870 0.00820 0.00960 0.00000 0.00150 0.00000
FeM3 0.00870 0.00820 0.00960 0.00000 0.00150 0.00000
Sil 0.01000 0.00890 0.01140 0.00000 0.00430 0.00000
Si2 0.01060 0.00840 0.01250 0.00000 0.00560 0.00000
Si3 0.01000 0.00970 0.01070 0.00000 0.00570 0.00000
O1 0.01800 0.00900 0.02600 0.00200 0.01200 0.00100
O2 0.01400 0.01600 0.01500 -0.00300 0.00700 -0.00100
O3 0.01300 0.00800 0.02200 0.00100 0.00100 0.00000
O4 0.01500 0.01100 0.01300 0.00000 0.00700 0.00000
O5 0.01200 0.01300 0.01500 0.00000 0.00500 0.00000
O6 0.01500 0.00900 0.01800 0.00000 0.01200 0.00000
O7 0.01600 0.01700 0.01600 0.00000 0.00100 0.00000
O8 0.01700 0.02500 0.02600 0.00000 0.01600 0.00000
O9 0.02800 0.03300 0.01400 0.00000 0.01100 0.00000
O10 0.01300 0.01000 0.01600 0.00000 0.01000 0.00000

loop_
_atom_site_label
_atom_site_fract_x
_atom_site_fract_y
_atom_site_fract_z
_atom_site_occupancy
_atom_site_U_iso_or_equiv
CaAl 0.75740 0.75000 0.15270 0.59000 0.01570
MnAl 0.75740 0.75000 0.15270 0.41000 0.01570
CaA2 0.59500 0.75000 0.42469 0.71000 0.00870
SrA2 0.59500 0.75000 0.42469 0.19000 0.00870
LaA2 0.59500 0.75000 0.42469 0.03000 0.00870
CeA2 0.59500 0.75000 0.42469 0.05000 0.00870
NdA2 0.59500 0.75000 0.42469 0.02000 0.00870
AlMl 0.00000 0.00000 0.00000 0.72000 0.00850
MnMl 0.00000 0.00000 0.00000 0.17000 0.00850
FeMl 0.00000 0.00000 0.00000 0.77000 0.00850
AlM2 0.00000 0.00000 0.50000 1.00000 0.00880
AlM3 0.29990 0.25000 0.21930 0.11000 0.00960
MnM3 0.29990 0.25000 0.21930 0.55000 0.00960
FeM3 0.29990 0.25000 0.21930 0.34000 0.00960
Sil 0.34330 0.75000 0.04280 1.00000 0.01020
Si2 0.68900 0.25000 0.27570 1.00000 0.01030
Si3 0.18540 0.75000 0.31930 1.00000 0.00970
O1 0.23680 0.99270 0.03470 1.00000 0.01650
O2 0.30660 0.97820 0.35450 1.00000 0.01480
O3 0.80090 0.01430 0.33400 1.00000 0.01650
O4 0.05630 0.25000 0.13050 1.00000 0.01270
O5 0.04110 0.75000 0.14920 1.00000 0.01360
O6 0.07420 0.75000 0.41400 1.00000 0.01250
O7 0.51700 0.75000 0.17850 1.00000 0.01900
O8 0.53400 0.25000 0.32010 1.00000 0.02000
O9 0.61630 0.25000 0.09990 1.00000 0.02400
O10 0.08850 0.25000 0.43290 0.87000 0.01170
H10 0.03000 0.25000 0.32700 0.87000 0.05000

loop_
_cod_related_entry_id
_cod_related_entry_database
_cod_related_entry_code
1 AMCSD 0018299
